data_7211317
loop_
_publ_author_name
'Forsythe, W. Graham'
'Garrett, Mark D.'
'Hardacre, Christopher'
'Nieuwenhuyzen, Mark'
'Sheldrake, Gary N.'

_publ_section_title
;
 An efficient and flexible synthesis of model lignin oligomers
;
_journal_issue 11
_journal_name_full 'Green Chemistry'
_journal_page_first 3031
_journal_paper_doi 10.1039/c3gc41110a
_journal_volume 15
_journal_year 2013
_chemical_formula_sum 'C38 H38 O10'
_chemical_formula_weight 654.68
_chemical_name_systematic
; 
 ? 
;
_space_group_IT_number 2
_symmetry_cell_setting triclinic
_symmetry_space_group_name_Hall '-P 1'
_symmetry_space_group_name_H-M 'P -1'
_atom_sites_solution_hydrogens geom
_atom_sites_solution_primary direct
_atom_sites_solution_secondary difmap
_audit_creation_method SHELXL-97
_cell_angle_alpha 78.180(10)
_cell_angle_beta 84.680(10)
_cell_angle_gamma 76.560(10)
_cell_formula_units_Z 2
_cell_length_a 10.2930(10)
_cell_length_b 11.524(2)
_cell_length_c 15.213(2)
_cell_measurement_reflns_used 58
_cell_measurement_temperature 293(2)
_cell_measurement_theta_max 25.238
_cell_measurement_theta_min 9.872
_cell_volume 1715.9(4)
_computing_cell_refinement 'Siemens XSCANS'
_computing_data_collection 'Siemens XSCANS'
_computing_data_reduction 'Siemens XSCANS'
_computing_molecular_graphics 'Siemens SHELXTL'
_computing_publication_material 'Siemens SHELXTL'
_computing_structure_refinement 'SHELXL-97 (Sheldrick, 1997)'
_computing_structure_solution 'SHELXS-97 (Sheldrick, 1990)'
_diffrn_ambient_temperature 293(2)
_diffrn_measured_fraction_theta_full 0.994
_diffrn_measured_fraction_theta_max 0.994
_diffrn_measurement_device_type 'Seimens P4'
_diffrn_measurement_method '\w scans'
_diffrn_radiation_monochromator graphite
_diffrn_radiation_source 'fine-focus sealed tube'
_diffrn_radiation_type MoK\a
_diffrn_radiation_wavelength 0.71073
_diffrn_reflns_av_R_equivalents 0.0476
_diffrn_reflns_av_sigmaI/netI 0.0364
_diffrn_reflns_limit_h_max 0
_diffrn_reflns_limit_h_min -12
_diffrn_reflns_limit_k_max 13
_diffrn_reflns_limit_k_min -13
_diffrn_reflns_limit_l_max 18
_diffrn_reflns_limit_l_min -18
_diffrn_reflns_number 6372
_diffrn_reflns_theta_full 25.00
_diffrn_reflns_theta_max 25.00
_diffrn_reflns_theta_min 2.04
_diffrn_standards_decay_% 1
_diffrn_standards_interval_count 97
_diffrn_standards_number 3
_exptl_absorpt_coefficient_mu 0.092
_exptl_absorpt_correction_type none
_exptl_crystal_colour colourless
_exptl_crystal_density_diffrn 1.267
_exptl_crystal_density_meas ?
_exptl_crystal_density_method 'not measured'
_exptl_crystal_description block
_exptl_crystal_F_000 692
_exptl_crystal_size_max 0.42
_exptl_crystal_size_mid 0.5
_exptl_crystal_size_min 0.46
_refine_diff_density_max 0.633
_refine_diff_density_min -0.301
_refine_diff_density_rms 0.094
_refine_ls_extinction_coef 0.026(4)
_refine_ls_extinction_expression Fc^*^=kFc[1+0.001xFc^2^\l^3^/sin(2\q)]^-1/4^
_refine_ls_extinction_method SHELXL
_refine_ls_goodness_of_fit_ref 1.045
_refine_ls_hydrogen_treatment geom
_refine_ls_matrix_type full
_refine_ls_number_parameters 425
_refine_ls_number_reflns 6008
_refine_ls_number_restraints 1
_refine_ls_restrained_S_all 1.045
_refine_ls_R_factor_all 0.1180
_refine_ls_R_factor_gt 0.0749
_refine_ls_shift/su_max 0.001
_refine_ls_shift/su_mean 0.000
_refine_ls_structure_factor_coef Fsqd
_refine_ls_weighting_details 'calc w=1/[\s^2^(Fo^2^)+(0.1393P)^2^+0.8267P] where P=(Fo^2^+2Fc^2^)/3'
_refine_ls_weighting_scheme calc
_refine_ls_wR_factor_gt 0.2063
_refine_ls_wR_factor_ref 0.2511
_reflns_number_gt 3761
_reflns_number_total 6008
_reflns_threshold_expression >2sigma(I)
_cod_data_source_file c3gc41110a.txt
_cod_data_source_block p4mn018
_cod_depositor_comments
;
The following automatic conversions were performed:

'_symmetry_cell_setting' value 'Triclinic' changed to 'triclinic'
according to /home/saulius/struct/CIF-dictionaries/cif_core.dic
dictionary named 'cif_core.dic' version 2.4.2 from 2011-04-26.

Automatic conversion script
Id: cif_fix_values 1891 2012-01-12 08:04:46Z andrius 

The following automatic conversions were performed:

'_exptl_crystal_density_meas' value 'not' was changed to '?' - the
value is perceived as not measured.

Automatic conversion script
Id: cif_fix_values 3008 2015-01-20 13:52:24Z robertas 
;
_cod_original_cell_volume 1716.0(4)
_cod_original_sg_symbol_H-M P-1
_cod_database_code 7211317

loop_
_symmetry_equiv_pos_as_xyz
'x, y, z'
'-x, -y, -z'

loop_
_atom_site_label
_atom_site_type_symbol
_atom_site_fract_x
_atom_site_fract_y
_atom_site_fract_z
_atom_site_U_iso_or_equiv
_atom_site_adp_type
_atom_site_occupancy
_atom_site_symmetry_multiplicity
_atom_site_calc_flag
_atom_site_refinement_flags
_atom_site_disorder_assembly
_atom_site_disorder_group
C1A C 0.0030(3) -0.0352(3) 0.25491(19) 0.0420(8) Uani 1 1 d . . .
C2A C 0.0345(3) -0.1227(3) 0.20081(19) 0.0413(8) Uani 1 1 d . . .
C3A C -0.0382(3) -0.1068(3) 0.1222(2) 0.0445(8) Uani 1 1 d . . .
C4A C -0.1347(3) -0.0030(3) 0.0987(2) 0.0467(8) Uani 1 1 d . . .
H4A H -0.1807 0.0081 0.0468 0.056 Uiso 1 1 calc R . .
C5A C -0.1650(3) 0.0866(3) 0.1520(2) 0.0458(8) Uani 1 1 d . . .
C6A C -0.0958(3) 0.0690(3) 0.2299(2) 0.0458(8) Uani 1 1 d . . .
H6A H -0.1160 0.1278 0.2658 0.055 Uiso 1 1 calc R . .
O7A O 0.1254(2) -0.2290(2) 0.22684(14) 0.0499(6) Uani 1 1 d . . .
C8A C 0.2470(4) -0.2513(4) 0.1695(3) 0.0596(10) Uani 1 1 d . . .
H8AA H 0.2252 -0.2207 0.1072 0.072 Uiso 1 1 calc R . .
H8AB H 0.2827 -0.3382 0.1767 0.072 Uiso 1 1 calc R . .
C9A C 0.3523(4) -0.1914(3) 0.1919(2) 0.0526(9) Uani 1 1 d . . .
C10A C 0.4213(4) -0.1258(4) 0.1253(3) 0.0653(11) Uani 1 1 d . . .
H10A H 0.4007 -0.1159 0.0656 0.078 Uiso 1 1 calc R . .
C11A C 0.5210(4) -0.0746(4) 0.1462(3) 0.0759(12) Uani 1 1 d . . .
H11A H 0.5676 -0.0321 0.1003 0.091 Uiso 1 1 calc R . .
C12A C 0.5514(4) -0.0859(4) 0.2331(3) 0.0784(13) Uani 1 1 d . . .
H12A H 0.6172 -0.0500 0.2468 0.094 Uiso 1 1 calc R . .
C13A C 0.4839(4) -0.1510(5) 0.3006(3) 0.0780(13) Uani 1 1 d . . .
H13A H 0.5045 -0.1594 0.3602 0.094 Uiso 1 1 calc R . .
C14A C 0.3858(4) -0.2039(4) 0.2804(3) 0.0625(10) Uani 1 1 d . . .
H14A H 0.3416 -0.2485 0.3265 0.075 Uiso 1 1 calc R . .
O15A O -0.0047(3) -0.2000(2) 0.07611(15) 0.0559(7) Uani 1 1 d . . .
C16A C -0.0869(4) -0.1962(4) 0.0040(2) 0.0649(11) Uani 1 1 d . . .
H16A H -0.0533 -0.2664 -0.0229 0.097 Uiso 1 1 calc R . .
H16B H -0.0855 -0.1240 -0.0403 0.097 Uiso 1 1 calc R . .
H16C H -0.1771 -0.1956 0.0271 0.097 Uiso 1 1 calc R . .
C17A C -0.2723(3) 0.1967(3) 0.1246(2) 0.0512(9) Uani 1 1 d . B .
O18A O -0.3318(3) 0.2084(3) 0.05580(17) 0.0772(9) Uani 1 1 d . . .
C19A C -0.3085(4) 0.2965(3) 0.1784(2) 0.0577(10) Uani 1 1 d . . .
H19A H -0.3502 0.3714 0.1397 0.069 Uiso 1 1 calc R A 1
H19B H -0.2274 0.3089 0.1992 0.069 Uiso 1 1 calc R A 1
C20A C -0.4023(4) 0.2694(4) 0.2583(3) 0.0583(9) Uiso 0.50 1 d P B 1
O21A O -0.4274(8) 0.1796(8) 0.2952(6) 0.068(3) Uiso 0.50 1 d P B 1
O22A O -0.4564(8) 0.3731(7) 0.2849(5) 0.073(2) Uiso 0.50 1 d P B 1
C23A C -0.5348(15) 0.3568(13) 0.3740(11) 0.116(5) Uiso 0.50 1 d PD B 1
H23A H -0.4870 0.3699 0.4218 0.140 Uiso 0.50 1 calc PR B 1
H23B H -0.5539 0.2763 0.3898 0.140 Uiso 0.50 1 calc PR B 1
C24A C -0.6669(16) 0.4577(15) 0.3555(12) 0.166(6) Uiso 0.50 1 d PD B 1
H24A H -0.7270 0.4520 0.4075 0.248 Uiso 0.50 1 calc PR B 1
H24B H -0.7086 0.4460 0.3050 0.248 Uiso 0.50 1 calc PR B 1
H24C H -0.6455 0.5364 0.3425 0.248 Uiso 0.50 1 calc PR B 1
C20' C -0.4023(4) 0.2694(4) 0.2583(3) 0.0583(9) Uiso 0.50 1 d P B 2
O21' O -0.3925(8) 0.1605(7) 0.3007(5) 0.065(3) Uiso 0.50 1 d P B 2
O22' O -0.4930(8) 0.3698(7) 0.2736(5) 0.070(2) Uiso 0.50 1 d P B 2
C23' C -0.5832(12) 0.3589(10) 0.3525(7) 0.077(3) Uiso 0.50 1 d PD B 2
H23C H -0.5707 0.2750 0.3836 0.092 Uiso 0.50 1 calc PR B 2
H23D H -0.6756 0.3879 0.3359 0.092 Uiso 0.50 1 calc PR B 2
C24' C -0.546(2) 0.439(2) 0.4128(15) 0.220(10) Uiso 0.50 1 d PD B 2
H24D H -0.6027 0.4355 0.4668 0.330 Uiso 0.50 1 calc PR B 2
H24E H -0.5592 0.5215 0.3809 0.330 Uiso 0.50 1 calc PR B 2
H24F H -0.4546 0.4094 0.4280 0.330 Uiso 0.50 1 calc PR B 2
C1B C 0.0704(3) -0.0534(3) 0.34145(19) 0.0417(8) Uani 1 1 d . . .
C2B C 0.1274(3) 0.0365(3) 0.35995(19) 0.0416(7) Uani 1 1 d . . .
C3B C 0.1854(3) 0.0217(3) 0.4430(2) 0.0462(8) Uani 1 1 d . . .
C4B C 0.1882(3) -0.0836(3) 0.5055(2) 0.0476(8) Uani 1 1 d . . .
H4B H 0.2291 -0.0948 0.5596 0.057 Uiso 1 1 calc R . .
C5B C 0.1295(3) -0.1739(3) 0.4878(2) 0.0466(8) Uani 1 1 d . . .
C6B C 0.0717(3) -0.1584(3) 0.4057(2) 0.0442(8) Uani 1 1 d . . .
H6B H 0.0337 -0.2189 0.3938 0.053 Uiso 1 1 calc R . .
O7B O 0.1241(2) 0.1436(2) 0.29909(14) 0.0490(6) Uani 1 1 d . . .
C8B C 0.2433(4) 0.1425(3) 0.2423(2) 0.0580(9) Uani 1 1 d . . .
H8BA H 0.2565 0.0771 0.2089 0.070 Uiso 1 1 calc R . .
H8BB H 0.3198 0.1282 0.2789 0.070 Uiso 1 1 calc R . .
C9B C 0.2323(4) 0.2625(3) 0.1777(2) 0.0503(9) Uani 1 1 d . . .
C10B C 0.3342(4) 0.2742(4) 0.1138(3) 0.0642(10) Uani 1 1 d . . .
H10B H 0.4057 0.2085 0.1109 0.077 Uiso 1 1 calc R . .
C11B C 0.3321(5) 0.3822(5) 0.0535(3) 0.0819(14) Uani 1 1 d . . .
H11B H 0.4018 0.3890 0.0106 0.098 Uiso 1 1 calc R . .
C12B C 0.2279(7) 0.4781(5) 0.0574(3) 0.0944(17) Uani 1 1 d . . .
H12B H 0.2267 0.5510 0.0174 0.113 Uiso 1 1 calc R . .
C13B C 0.1251(6) 0.4681(4) 0.1195(4) 0.1042(19) Uani 1 1 d . . .
H13B H 0.0533 0.5338 0.1211 0.125 Uiso 1 1 calc R . .
C14B C 0.1272(5) 0.3597(4) 0.1806(3) 0.0716(12) Uani 1 1 d . . .
H14B H 0.0573 0.3533 0.2234 0.086 Uiso 1 1 calc R . .
O15B O 0.2358(3) 0.1172(2) 0.45447(15) 0.0615(7) Uani 1 1 d . . .
C16B C 0.2967(5) 0.1065(4) 0.5373(3) 0.0732(12) Uani 1 1 d . . .
H16D H 0.3274 0.1791 0.5372 0.110 Uiso 1 1 calc R . .
H16E H 0.3711 0.0379 0.5440 0.110 Uiso 1 1 calc R . .
H16F H 0.2324 0.0953 0.5865 0.110 Uiso 1 1 calc R . .
C17B C 0.1329(4) -0.2848(3) 0.5592(2) 0.0562(10) Uani 1 1 d . . .
O18B O 0.1821(4) -0.2943(3) 0.63014(18) 0.0885(11) Uani 1 1 d . . .
C19B C 0.0646(6) -0.3818(4) 0.5449(3) 0.0853(15) Uani 1 1 d . . .
H19A H 0.0718 -0.3865 0.4817 0.102 Uiso 1 1 calc R . .
H19B H -0.0295 -0.3608 0.5629 0.102 Uiso 1 1 calc R . .
C20B C 0.1295(6) -0.5047(5) 0.6002(3) 0.0814(14) Uani 1 1 d . . .
O21B O 0.2168(7) -0.5717(5) 0.5674(3) 0.171(3) Uani 1 1 d . . .
O22B O 0.0842(4) -0.5276(3) 0.6781(2) 0.1048(12) Uani 1 1 d . . .
C23B C 0.1558(7) -0.6369(4) 0.7363(4) 0.1025(18) Uani 1 1 d . . .
H23A H 0.0924 -0.6751 0.7763 0.123 Uiso 1 1 calc R . .
H23B H 0.2045 -0.6944 0.6999 0.123 Uiso 1 1 calc R . .
C24B C 0.2491(6) -0.6047(5) 0.7891(4) 0.1048(18) Uani 1 1 d . . .
H24A H 0.2959 -0.6767 0.8269 0.157 Uiso 1 1 calc R . .
H24B H 0.2005 -0.5488 0.8257 0.157 Uiso 1 1 calc R . .
H24C H 0.3122 -0.5676 0.7493 0.157 Uiso 1 1 calc R . .

loop_
_atom_site_aniso_label
_atom_site_aniso_U_11
_atom_site_aniso_U_22
_atom_site_aniso_U_33
_atom_site_aniso_U_23
_atom_site_aniso_U_13
_atom_site_aniso_U_12
C1A 0.0533(19) 0.054(2) 0.0259(15) -0.0039(13) -0.0106(13) -0.0254(16)
C2A 0.0504(19) 0.0478(19) 0.0305(15) -0.0019(13) -0.0089(14) -0.0229(16)
C3A 0.056(2) 0.058(2) 0.0294(15) -0.0100(14) -0.0069(14) -0.0277(17)
C4A 0.053(2) 0.066(2) 0.0283(15) -0.0054(15) -0.0108(14) -0.0264(18)
C5A 0.053(2) 0.060(2) 0.0298(16) -0.0037(14) -0.0095(14) -0.0233(17)
C6A 0.057(2) 0.057(2) 0.0297(16) -0.0081(14) -0.0067(14) -0.0226(17)
O7A 0.0613(15) 0.0537(14) 0.0398(12) -0.0072(10) -0.0156(11) -0.0189(12)
C8A 0.060(2) 0.073(3) 0.055(2) -0.0276(19) -0.0115(18) -0.0148(19)
C9A 0.054(2) 0.062(2) 0.0459(19) -0.0181(17) -0.0142(16) -0.0106(17)
C10A 0.072(3) 0.074(3) 0.051(2) -0.0117(19) -0.0112(19) -0.015(2)
C11A 0.069(3) 0.072(3) 0.089(3) -0.013(2) -0.001(2) -0.024(2)
C12A 0.067(3) 0.085(3) 0.098(4) -0.032(3) -0.020(3) -0.025(2)
C13A 0.070(3) 0.112(4) 0.065(3) -0.034(3) -0.026(2) -0.023(3)
C14A 0.064(2) 0.084(3) 0.046(2) -0.0151(19) -0.0132(18) -0.023(2)
O15A 0.0752(17) 0.0655(15) 0.0386(12) -0.0193(11) -0.0189(11) -0.0238(13)
C16A 0.088(3) 0.082(3) 0.0408(19) -0.0205(18) -0.0192(19) -0.036(2)
C17A 0.053(2) 0.068(2) 0.0350(17) -0.0060(16) -0.0081(15) -0.0199(18)
O18A 0.0804(19) 0.101(2) 0.0461(15) -0.0209(14) -0.0288(14) 0.0049(16)
C19A 0.070(2) 0.061(2) 0.0414(19) -0.0012(17) -0.0136(17) -0.0170(19)
C1B 0.0494(18) 0.055(2) 0.0260(15) -0.0086(13) -0.0072(13) -0.0196(15)
C2B 0.0549(19) 0.0444(18) 0.0277(15) -0.0033(13) -0.0087(13) -0.0155(15)
C3B 0.059(2) 0.0515(19) 0.0371(17) -0.0108(14) -0.0099(15) -0.0257(16)
C4B 0.064(2) 0.059(2) 0.0268(15) -0.0063(14) -0.0121(15) -0.0258(17)
C5B 0.061(2) 0.052(2) 0.0306(16) -0.0042(14) -0.0093(15) -0.0214(16)
C6B 0.059(2) 0.0497(19) 0.0305(16) -0.0078(14) -0.0085(14) -0.0228(16)
O7B 0.0585(14) 0.0534(14) 0.0381(12) -0.0013(10) -0.0100(11) -0.0217(11)
C8B 0.062(2) 0.060(2) 0.049(2) 0.0007(17) -0.0025(18) -0.0153(18)
C9B 0.066(2) 0.055(2) 0.0363(17) -0.0064(15) -0.0086(16) -0.0255(18)
C10B 0.067(2) 0.074(3) 0.053(2) 0.0005(19) -0.0092(19) -0.026(2)
C11B 0.097(4) 0.093(4) 0.056(3) 0.005(2) 0.007(2) -0.043(3)
C12B 0.145(5) 0.063(3) 0.066(3) 0.012(2) 0.011(3) -0.034(3)
C13B 0.148(5) 0.056(3) 0.084(4) 0.008(2) 0.019(4) -0.002(3)
C14B 0.099(3) 0.053(2) 0.054(2) -0.0038(18) 0.013(2) -0.011(2)
O15B 0.0915(19) 0.0670(16) 0.0403(13) -0.0045(11) -0.0238(13) -0.0429(14)
C16B 0.101(3) 0.082(3) 0.054(2) -0.012(2) -0.033(2) -0.043(2)
C17B 0.081(3) 0.056(2) 0.0356(18) -0.0008(15) -0.0160(17) -0.0255(19)
O18B 0.149(3) 0.080(2) 0.0475(16) 0.0132(14) -0.0485(18) -0.053(2)
C19B 0.128(4) 0.071(3) 0.067(3) 0.016(2) -0.038(3) -0.054(3)
C20B 0.134(4) 0.075(3) 0.053(3) -0.023(2) -0.003(3) -0.051(3)
O21B 0.284(7) 0.119(4) 0.087(3) -0.019(3) 0.030(4) -0.015(4)
O22B 0.140(3) 0.076(2) 0.081(2) 0.0149(18) 0.011(2) -0.022(2)
C23B 0.161(5) 0.063(3) 0.080(3) 0.013(2) -0.019(4) -0.033(3)
C24B 0.126(5) 0.077(3) 0.107(4) 0.001(3) -0.019(4) -0.023(3)

loop_
_atom_type_symbol
_atom_type_description
_atom_type_scat_dispersion_real
_atom_type_scat_dispersion_imag
_atom_type_scat_source
C C 0.0033 0.0016 'International Tables Vol C Tables 4.2.6.8 and 6.1.1.4'
H H 0.0000 0.0000 'International Tables Vol C Tables 4.2.6.8 and 6.1.1.4'
O O 0.0106 0.0060 'International Tables Vol C Tables 4.2.6.8 and 6.1.1.4'

loop_
_geom_angle_atom_site_label_1
_geom_angle_atom_site_label_2
_geom_angle_atom_site_label_3
_geom_angle
C6A C1A C2A 119.6(3)
C6A C1A C1B 119.4(3)
C2A C1A C1B 121.0(3)
O7A C2A C1A 120.5(3)
O7A C2A C3A 119.5(3)
C1A C2A C3A 119.7(3)
O15A C3A C4A 125.0(3)
O15A C3A C2A 115.4(3)
C4A C3A C2A 119.6(3)
C3A C4A C5A 120.9(3)
C6A C5A C4A 119.1(3)
C6A C5A C17A 122.0(3)
C4A C5A C17A 118.9(3)
C1A C6A C5A 121.1(3)
C2A O7A C8A 116.7(3)
O7A C8A C9A 112.1(3)
C10A C9A C14A 117.8(3)
C10A C9A C8A 121.3(3)
C14A C9A C8A 120.9(4)
C9A C10A C11A 120.9(4)
C12A C11A C10A 120.8(4)
C11A C12A C13A 119.4(4)
C12A C13A C14A 120.3(4)
C13A C14A C9A 120.9(4)
C3A O15A C16A 117.4(3)
O18A C17A C5A 120.0(3)
O18A C17A C19A 118.6(3)
C5A C17A C19A 121.4(3)
C17A C19A C20A 112.9(3)
O21A C20A O22A 121.4(6)
O21A C20A C19A 131.0(6)
O22A C20A C19A 107.5(5)
C20A O22A C23A 113.2(8)
O22A C23A C24A 102.6(11)
O22' C23' C24' 105.2(11)
C2B C1B C6B 119.2(3)
C2B C1B C1A 120.5(3)
C6B C1B C1A 120.3(3)
O7B C2B C1B 120.9(3)
O7B C2B C3B 118.6(3)
C1B C2B C3B 120.5(3)
O15B C3B C4B 124.8(3)
O15B C3B C2B 115.3(3)
C4B C3B C2B 119.9(3)
C3B C4B C5B 119.9(3)
C6B C5B C4B 119.9(3)
C6B C5B C17B 122.7(3)
C4B C5B C17B 117.4(3)
C1B C6B C5B 120.6(3)
C2B O7B C8B 113.1(3)
O7B C8B C9B 110.1(3)
C14B C9B C10B 118.8(3)
C14B C9B C8B 123.3(3)
C10B C9B C8B 117.9(3)
C9B C10B C11B 121.0(4)
C12B C11B C10B 119.6(4)
C11B C12B C13B 120.4(4)
C12B C13B C14B 120.1(5)
C9B C14B C13B 120.0(4)
C3B O15B C16B 117.6(3)
O18B C17B C5B 120.8(3)
O18B C17B C19B 119.7(3)
C5B C17B C19B 119.3(3)
C17B C19B C20B 110.1(4)
O21B C20B O22B 124.1(5)
O21B C20B C19B 120.1(5)
O22B C20B C19B 115.8(5)
C20B O22B C23B 117.0(5)
C24B C23B O22B 109.9(4)

loop_
_geom_bond_atom_site_label_1
_geom_bond_atom_site_label_2
_geom_bond_distance
C1A C6A 1.392(5)
C1A C2A 1.392(4)
C1A C1B 1.499(4)
C2A O7A 1.367(4)
C2A C3A 1.427(4)
C3A O15A 1.362(4)
C3A C4A 1.373(5)
C4A C5A 1.403(5)
C5A C6A 1.394(4)
C5A C17A 1.491(5)
O7A C8A 1.461(4)
C8A C9A 1.509(5)
C9A C10A 1.381(5)
C9A C14A 1.391(5)
C10A C11A 1.386(6)
C11A C12A 1.361(6)
C12A C13A 1.376(6)
C13A C14A 1.381(6)
O15A C16A 1.434(4)
C17A O18A 1.229(4)
C17A C19A 1.504(5)
C19A C20A 1.508(5)
C20A O21A 1.146(8)
C20A O22A 1.323(8)
O22A C23A 1.513(16)
C23A C24A 1.575(16)
O22' C23' 1.451(12)
C23' C24' 1.552(17)
C1B C2B 1.388(4)
C1B C6B 1.390(4)
C2B O7B 1.379(4)
C2B C3B 1.409(4)
C3B O15B 1.369(4)
C3B C4B 1.377(5)
C4B C5B 1.399(4)
C5B C6B 1.393(4)
C5B C17B 1.495(5)
O7B C8B 1.432(4)
C8B C9B 1.511(5)
C9B C14B 1.369(5)
C9B C10B 1.374(5)
C10B C11B 1.383(6)
C11B C12B 1.356(7)
C12B C13B 1.361(7)
C13B C14B 1.394(6)
O15B C16B 1.429(4)
C17B O18B 1.208(4)
C17B C19B 1.510(5)
C19B C20B 1.528(7)
C20B O21B 1.185(7)
C20B O22B 1.232(5)
O22B C23B 1.465(6)
C23B C24B 1.460(8)
